data_7243422
loop_
_publ_author_name
'Divya, Indira S.'
'Amrutha, Surendran'
'SeethaLekshmi, Sunil'
'Varughese, Sunil'

_publ_section_title
;
 Molecular salts of quinine: a crystal engineering route to enhance the
 aqueous solubility
;
_journal_issue 39
_journal_name_full CrystEngComm
_journal_page_first 6942
_journal_page_last 6951
_journal_paper_doi 10.1039/D1CE00791B
_journal_volume 23
_journal_year 2021
_chemical_formula_moiety 'C20 H25 N2 O2, C3 H4 O2, 3(O)'
_chemical_formula_sum 'C23 H29 N2 O7'
_chemical_formula_weight 445.48
_space_group_crystal_system monoclinic
_space_group_IT_number 5
_space_group_name_Hall 'C 2y'
_space_group_name_H-M_alt 'C 1 2 1'
_atom_sites_solution_hydrogens mixed
_audit_creation_date 2020-10-12
_audit_creation_method
;
Olex2 1.3
(compiled 2020.07.16 svn.r6f6c53a7 for OlexSys, GUI svn.r6139)
;
_audit_update_record
;
2020-10-13 deposited with the CCDC.	2021-08-23 downloaded from the CCDC.
;
_cell_angle_alpha 90
_cell_angle_beta 94.980(9)
_cell_angle_gamma 90
_cell_formula_units_Z 4
_cell_length_a 19.945(10)
_cell_length_b 6.698(4)
_cell_length_c 18.303(10)
_cell_measurement_reflns_used 1707
_cell_measurement_temperature 298
_cell_measurement_theta_max 27.4
_cell_measurement_theta_min 3.2
_cell_volume 2436(2)
_computing_cell_refinement
;
CrystalClear-SM Expert 2.1 b29 (Rigaku, 2013)
;
_computing_data_collection
;
CrystalClear-SM Expert 2.1 b29 (Rigaku, 2013)
;
_computing_data_reduction
;
CrystalClear-SM Expert 2.1 b29 (Rigaku, 2013)
;
_computing_molecular_graphics 'Olex2 1.3 (Dolomanov et al., 2009)'
_computing_publication_material 'Olex2 1.3 (Dolomanov et al., 2009)'
_computing_structure_refinement 'SHELXL 2018/3 (Sheldrick, 2015)'
_diffrn_ambient_temperature 298
_diffrn_measured_fraction_theta_full 0.989
_diffrn_measured_fraction_theta_max 0.989
_diffrn_measurement_device_type 'Rigaku Saturn 724+ HG'
_diffrn_measurement_method 'profile data from \w-scans'
_diffrn_radiation_monochromator graphite
_diffrn_radiation_type MoK\a
_diffrn_radiation_wavelength 0.71073
_diffrn_reflns_av_R_equivalents 0.0670
_diffrn_reflns_av_unetI/netI 0.0943
_diffrn_reflns_Laue_measured_fraction_full 0.989
_diffrn_reflns_Laue_measured_fraction_max 0.989
_diffrn_reflns_limit_h_max 14
_diffrn_reflns_limit_h_min -23
_diffrn_reflns_limit_k_max 8
_diffrn_reflns_limit_k_min -7
_diffrn_reflns_limit_l_max 21
_diffrn_reflns_limit_l_min -21
_diffrn_reflns_number 9227
_diffrn_reflns_point_group_measured_fraction_full 0.958
_diffrn_reflns_point_group_measured_fraction_max 0.958
_diffrn_reflns_theta_full 25.242
_diffrn_reflns_theta_max 25.247
_diffrn_reflns_theta_min 3.161
_diffrn_source_current 40.0
_diffrn_source_power 2.0
_diffrn_source_voltage 50.0
_exptl_absorpt_coefficient_mu 0.090
_exptl_absorpt_correction_T_max 1.00
_exptl_absorpt_correction_T_min 0.895
_exptl_absorpt_correction_type empirical
_exptl_absorpt_process_details 'Jacobson, Unpublished Results'
_exptl_crystal_colour 'clear colourless'
_exptl_crystal_colour_lustre clear
_exptl_crystal_colour_primary colourless
_exptl_crystal_density_diffrn 1.215
_exptl_crystal_description needle
_exptl_crystal_F_000 948
_exptl_crystal_size_max 0.22
_exptl_crystal_size_mid 0.16
_exptl_crystal_size_min 0.14
_refine_diff_density_max 0.835
_refine_diff_density_min -0.370
_refine_diff_density_rms 0.075
_refine_ls_abs_structure_details
;
 Flack x determined using 826 quotients [(I+)-(I-)]/[(I+)+(I-)]
 (Parsons, Flack and Wagner, Acta Cryst. B69 (2013) 249-259).
;
_refine_ls_abs_structure_Flack 0.5(10)
_refine_ls_extinction_method none
_refine_ls_goodness_of_fit_ref 0.945
_refine_ls_hydrogen_treatment mixed
_refine_ls_matrix_type full
_refine_ls_number_parameters 292
_refine_ls_number_reflns 4214
_refine_ls_number_restraints 1
_refine_ls_restrained_S_all 0.945
_refine_ls_R_factor_all 0.1203
_refine_ls_R_factor_gt 0.0832
_refine_ls_shift/su_max 0.000
_refine_ls_shift/su_mean 0.000
_refine_ls_structure_factor_coef Fsqd
_refine_ls_weighting_details 'w=1/[\s^2^(Fo^2^)+(0.1585P)^2^] where P=(Fo^2^+2Fc^2^)/3'
_refine_ls_weighting_scheme calc
_refine_ls_wR_factor_gt 0.2214
_refine_ls_wR_factor_ref 0.2455
_reflns_Friedel_coverage 0.774
_reflns_Friedel_fraction_full 0.921
_reflns_Friedel_fraction_max 0.921
_reflns_number_gt 2566
_reflns_number_total 4214
_reflns_threshold_expression 'I > 2\s(I)'
_cod_data_source_file d1ce00791b2.cif
_cod_data_source_block datam_CCDC2
_cod_depositor_comments 'Adding full bibliography for 7243420--7243429.cif.'
_cod_database_code 7243422
_shelx_shelxl_version_number 2018/3
_shelx_space_group_comment
;
The symmetry employed for this shelxl refinement is uniquely defined
by the following loop, which should always be used as a source of
symmetry information in preference to the above space-group names.
They are only intended as comments.
;
_shelx_estimated_absorpt_t_max 0.987
_shelx_estimated_absorpt_t_min 0.980
_olex2_refinement_description
;
1. Fixed Uiso
 At 1.2 times of:
  All C(H) groups, All C(H,H) groups, All N(H) groups
 At 1.5 times of:
  All C(H,H,H) groups
2.a Ternary CH refined with riding coordinates:
 N1(H1), C3(H3), C6(H6), C9(H9), C11(H11)
2.b Secondary CH2 refined with riding coordinates:
 C2(H2A,H2B), C7(H7A,H7B), C8(H8A,H8B), C10(H10A,H10B), C28(H28A,H28B),
 C29(H29A,H29B)
2.c Me refined with riding coordinates:
 C22(H22A,H22B,H22C)
2.d Aromatic/amide H refined with riding coordinates:
 C4(H4), C14(H14), C15(H15), C23(H23), C24(H24)
2.e X=CH2 refined with riding coordinates:
 C5(H5A,H5B)
;
_olex2_submission_special_instructions 'No special instructions were received'

loop_
_space_group_symop_operation_xyz
'x, y, z'
'-x, y, -z'
'x+1/2, y+1/2, z'
'-x+1/2, y+1/2, -z'

loop_
_atom_site_label
_atom_site_type_symbol
_atom_site_fract_x
_atom_site_fract_y
_atom_site_fract_z
_atom_site_U_iso_or_equiv
_atom_site_adp_type
_atom_site_occupancy
_atom_site_site_symmetry_order
_atom_site_calc_flag
_atom_site_refinement_flags_posn
_atom_site_refinement_flags_adp
_atom_site_refinement_flags_occupancy
_atom_site_disorder_assembly
_atom_site_disorder_group
O12 O 0.7973(3) 0.9360(8) 0.7315(3) 0.0499(13) Uani 1 1 d . . . . .
H12 H 0.838(5) 0.994(19) 0.766(6) 0.10(3) Uiso 1 1 d . . . . .
O21 O 0.9512(3) 0.1596(9) 0.5903(3) 0.0668(17) Uani 1 1 d . . . . .
N1 N 0.7714(3) 0.5002(10) 0.7851(3) 0.0441(15) Uani 1 1 d . . . . .
H1 H 0.817581 0.449806 0.792574 0.053 Uiso 1 1 calc R U . . .
N16 N 0.8294(3) 0.8254(11) 0.4649(3) 0.0559(18) Uani 1 1 d . . . . .
C2 C 0.7239(4) 0.3251(12) 0.7862(4) 0.053(2) Uani 1 1 d . . . . .
H2A H 0.733483 0.250084 0.831183 0.063 Uiso 1 1 calc R U . . .
H2B H 0.730397 0.237231 0.745252 0.063 Uiso 1 1 calc R U . . .
C3 C 0.6515(4) 0.3979(12) 0.7809(4) 0.0473(19) Uani 1 1 d . . . . .
H3 H 0.634044 0.377609 0.828793 0.057 Uiso 1 1 calc R U . . .
C4 C 0.6088(4) 0.2845(14) 0.7261(5) 0.065(2) Uani 1 1 d . . . . .
H4 H 0.616781 0.300815 0.677131 0.078 Uiso 1 1 calc R U . . .
C5 C 0.5610(5) 0.1640(18) 0.7403(7) 0.091(3) Uani 1 1 d . . . . .
H5A H 0.551360 0.143450 0.788531 0.109 Uiso 1 1 calc R U . . .
H5B H 0.536243 0.097734 0.702271 0.109 Uiso 1 1 calc R U . . .
C6 C 0.6533(4) 0.6239(13) 0.7662(4) 0.0503(19) Uani 1 1 d . . . . .
H6 H 0.607113 0.674440 0.758588 0.060 Uiso 1 1 calc R U . . .
C7 C 0.6897(4) 0.7303(15) 0.8313(5) 0.062(2) Uani 1 1 d . . . . .
H7A H 0.665079 0.714230 0.874384 0.074 Uiso 1 1 calc R U . . .
H7B H 0.693252 0.871749 0.821039 0.074 Uiso 1 1 calc R U . . .
C8 C 0.7603(4) 0.6376(13) 0.8449(4) 0.0504(19) Uani 1 1 d . . . . .
H8A H 0.794083 0.742022 0.847448 0.060 Uiso 1 1 calc R U . . .
H8B H 0.763976 0.566307 0.891243 0.060 Uiso 1 1 calc R U . . .
C9 C 0.7617(3) 0.5977(11) 0.7086(3) 0.0387(16) Uani 1 1 d . . . . .
H9 H 0.767227 0.492242 0.672522 0.046 Uiso 1 1 calc R U . . .
C10 C 0.6901(4) 0.6668(13) 0.6978(4) 0.050(2) Uani 1 1 d . . . . .
H10A H 0.667360 0.598728 0.655909 0.060 Uiso 1 1 calc R U . . .
H10B H 0.688977 0.808980 0.687790 0.060 Uiso 1 1 calc R U . . .
C11 C 0.8167(3) 0.7551(10) 0.6993(3) 0.0402(17) Uani 1 1 d . . . . .
H11 H 0.859547 0.709366 0.723908 0.048 Uiso 1 1 calc R U . . .
C13 C 0.8236(3) 0.7787(11) 0.6171(4) 0.0387(17) Uani 1 1 d . . . . .
C14 C 0.7959(3) 0.9411(12) 0.5809(4) 0.0434(17) Uani 1 1 d . . . . .
H14 H 0.774348 1.038976 0.606318 0.052 Uiso 1 1 calc R U . . .
C15 C 0.8002(4) 0.9587(14) 0.5054(4) 0.053(2) Uani 1 1 d . . . . .
H15 H 0.781309 1.071167 0.481977 0.063 Uiso 1 1 calc R U . . .
C17 C 0.8571(4) 0.6634(12) 0.5007(4) 0.0458(18) Uani 1 1 d . . . . .
C18 C 0.8573(3) 0.6335(11) 0.5777(4) 0.0389(16) Uani 1 1 d . . . . .
C19 C 0.8901(3) 0.4641(13) 0.6097(4) 0.0476(18) Uani 1 1 d . . . . .
H19 H 0.884(3) 0.410(12) 0.668(4) 0.05(2) Uiso 1 1 d . . . . .
C20 C 0.9174(4) 0.3287(13) 0.5669(4) 0.051(2) Uani 1 1 d . . . . .
C22 C 0.9573(5) 0.1192(17) 0.6662(5) 0.077(3) Uani 1 1 d . . . . .
H22A H 0.981945 -0.002763 0.675242 0.116 Uiso 1 1 calc R U . . .
H22B H 0.980918 0.226842 0.691729 0.116 Uiso 1 1 calc R U . . .
H22C H 0.913370 0.106050 0.683188 0.116 Uiso 1 1 calc R U . . .
C23 C 0.9140(4) 0.3560(16) 0.4893(4) 0.062(2) Uani 1 1 d . . . . .
H23 H 0.931683 0.259141 0.459994 0.074 Uiso 1 1 calc R U . . .
C24 C 0.8861(4) 0.5170(16) 0.4589(4) 0.060(2) Uani 1 1 d . . . . .
H24 H 0.885549 0.534009 0.408413 0.072 Uiso 1 1 calc R U . . .
O26 O 0.4011(3) 0.8859(8) 0.8160(3) 0.0539(14) Uani 1 1 d . . . . .
O27 O 0.3950(4) 0.5582(9) 0.8281(3) 0.076(2) Uani 1 1 d . . . . .
C25 C 0.4233(4) 0.7200(13) 0.8416(4) 0.0471(18) Uani 1 1 d . . . . .
C28 C 0.4866(4) 0.7216(13) 0.8937(4) 0.0478(18) Uani 1 1 d . . . . .
H28A H 0.513147 0.838702 0.884459 0.057 Uiso 1 1 calc R U . . .
H28B H 0.513333 0.604263 0.885244 0.057 Uiso 1 1 calc R U . . .
C29 C 0.4691(4) 0.7234(14) 0.9728(4) 0.0523(19) Uani 1 1 d . . . . .
H29A H 0.442335 0.841083 0.980870 0.063 Uiso 1 1 calc R U . . .
H29B H 0.441924 0.607028 0.981445 0.063 Uiso 1 1 calc R U . . .
O90 O 0.4502(3) 0.2205(10) 0.8913(3) 0.0712(17) Uani 1 1 d . . . . .
O91 O 0.5835(4) 0.2189(14) 0.9629(4) 0.094(2) Uani 1 1 d . . . . .
O92 O 0.7200(7) 0.291(3) 0.9771(8) 0.209(6) Uiso 1 1 d . . . . .

loop_
_atom_site_aniso_label
_atom_site_aniso_U_11
_atom_site_aniso_U_22
_atom_site_aniso_U_33
_atom_site_aniso_U_23
_atom_site_aniso_U_13
_atom_site_aniso_U_12
O12 0.060(3) 0.043(3) 0.046(3) -0.011(2) -0.003(2) 0.001(3)
O21 0.073(4) 0.057(4) 0.074(4) 0.004(3) 0.027(3) 0.019(3)
N1 0.050(3) 0.049(4) 0.032(3) 0.006(3) -0.003(2) 0.005(3)
N16 0.058(4) 0.070(5) 0.039(3) 0.013(3) -0.001(3) -0.001(4)
C2 0.063(5) 0.042(5) 0.054(4) 0.013(4) 0.009(4) 0.002(4)
C3 0.052(4) 0.051(5) 0.041(4) -0.001(3) 0.012(3) -0.004(4)
C4 0.073(6) 0.062(6) 0.061(5) -0.003(4) 0.009(4) -0.010(5)
C5 0.083(7) 0.093(9) 0.096(7) -0.002(7) 0.008(6) -0.040(7)
C6 0.040(4) 0.051(5) 0.060(5) 0.000(4) 0.003(3) -0.001(4)
C7 0.071(5) 0.058(6) 0.058(5) -0.015(4) 0.015(4) -0.003(5)
C8 0.062(4) 0.061(5) 0.027(3) -0.007(3) -0.002(3) -0.003(4)
C9 0.050(4) 0.040(4) 0.025(3) 0.002(3) -0.002(3) 0.000(3)
C10 0.055(4) 0.054(5) 0.040(4) 0.003(3) -0.007(3) -0.004(4)
C11 0.051(4) 0.032(4) 0.037(3) -0.004(3) -0.003(3) 0.001(3)
C13 0.034(3) 0.046(5) 0.035(3) -0.006(3) -0.005(3) -0.007(3)
C14 0.048(4) 0.044(4) 0.037(3) 0.003(3) -0.004(3) 0.002(4)
C15 0.051(4) 0.053(5) 0.051(4) 0.010(4) -0.008(4) 0.004(4)
C17 0.044(4) 0.053(5) 0.040(4) -0.008(4) 0.004(3) 0.000(4)
C18 0.038(3) 0.039(4) 0.039(3) 0.004(3) 0.000(3) -0.006(3)
C19 0.045(4) 0.052(5) 0.046(4) 0.004(4) 0.004(3) -0.006(4)
C20 0.047(4) 0.050(5) 0.058(4) 0.002(4) 0.016(4) 0.002(4)
C22 0.084(6) 0.062(6) 0.086(7) 0.008(5) 0.006(5) 0.019(5)
C23 0.064(5) 0.069(6) 0.055(5) -0.015(5) 0.018(4) -0.005(5)
C24 0.062(5) 0.082(7) 0.037(4) 0.005(4) 0.008(4) 0.004(5)
O26 0.059(3) 0.038(3) 0.060(3) 0.002(3) -0.018(3) 0.005(2)
O27 0.103(5) 0.042(4) 0.074(4) 0.001(3) -0.047(4) -0.010(3)
C25 0.057(4) 0.040(5) 0.042(4) -0.006(4) -0.009(3) 0.000(4)
C28 0.060(4) 0.039(4) 0.041(4) 0.001(3) -0.015(3) -0.001(4)
C29 0.056(4) 0.050(5) 0.047(4) 0.004(4) -0.018(3) -0.004(4)
O90 0.088(4) 0.054(4) 0.066(4) 0.003(3) -0.020(3) -0.005(3)
O91 0.095(5) 0.093(6) 0.092(5) 0.000(4) 0.002(4) 0.001(5)

loop_
_atom_type_symbol
_atom_type_description
_atom_type_scat_dispersion_real
_atom_type_scat_dispersion_imag
_atom_type_scat_source
C C 0.0033 0.0016 'International Tables Vol C Tables 4.2.6.8 and 6.1.1.4'
H H 0.0000 0.0000 'International Tables Vol C Tables 4.2.6.8 and 6.1.1.4'
N N 0.0061 0.0033 'International Tables Vol C Tables 4.2.6.8 and 6.1.1.4'
O O 0.0106 0.0060 'International Tables Vol C Tables 4.2.6.8 and 6.1.1.4'

loop_
_geom_angle_atom_site_label_1
_geom_angle_atom_site_label_2
_geom_angle_atom_site_label_3
_geom_angle
_geom_angle_site_symmetry_1
_geom_angle_site_symmetry_3
_geom_angle_publ_flag
C11 O12 H12 110(6) . . ?
C20 O21 C22 117.8(7) . . ?
C2 N1 H1 108.3 . . ?
C2 N1 C9 108.2(5) . . ?
C8 N1 H1 108.3 . . ?
C8 N1 C2 110.1(6) . . ?
C8 N1 C9 113.5(6) . . ?
C9 N1 H1 108.3 . . ?
C15 N16 C17 116.5(6) . . ?
N1 C2 H2A 109.6 . . ?
N1 C2 H2B 109.6 . . ?
N1 C2 C3 110.1(6) . . ?
H2A C2 H2B 108.2 . . ?
C3 C2 H2A 109.6 . . ?
C3 C2 H2B 109.6 . . ?
C2 C3 H3 108.0 . . ?
C2 C3 C6 106.9(6) . . ?
C4 C3 C2 111.6(7) . . ?
C4 C3 H3 108.0 . . ?
C4 C3 C6 114.2(7) . . ?
C6 C3 H3 108.0 . . ?
C3 C4 H4 117.3 . . ?
C5 C4 C3 125.4(9) . . ?
C5 C4 H4 117.3 . . ?
C4 C5 H5A 120.0 . . ?
C4 C5 H5B 120.0 . . ?
H5A C5 H5B 120.0 . . ?
C3 C6 H6 109.2 . . ?
C7 C6 C3 110.0(7) . . ?
C7 C6 H6 109.2 . . ?
C7 C6 C10 108.8(6) . . ?
C10 C6 C3 110.3(6) . . ?
C10 C6 H6 109.2 . . ?
C6 C7 H7A 110.1 . . ?
C6 C7 H7B 110.1 . . ?
C6 C7 C8 107.8(7) . . ?
H7A C7 H7B 108.5 . . ?
C8 C7 H7A 110.1 . . ?
C8 C7 H7B 110.1 . . ?
N1 C8 C7 109.2(6) . . ?
N1 C8 H8A 109.8 . . ?
N1 C8 H8B 109.8 . . ?
C7 C8 H8A 109.8 . . ?
C7 C8 H8B 109.8 . . ?
H8A C8 H8B 108.3 . . ?
N1 C9 H9 107.2 . . ?
N1 C9 C11 110.9(5) . . ?
C10 C9 N1 107.1(5) . . ?
C10 C9 H9 107.2 . . ?
C10 C9 C11 117.0(6) . . ?
C11 C9 H9 107.2 . . ?
C6 C10 H10A 109.5 . . ?
C6 C10 H10B 109.5 . . ?
C9 C10 C6 110.6(6) . . ?
C9 C10 H10A 109.5 . . ?
C9 C10 H10B 109.5 . . ?
H10A C10 H10B 108.1 . . ?
O12 C11 C9 108.4(6) . . ?
O12 C11 H11 109.6 . . ?
O12 C11 C13 111.9(5) . . ?
C9 C11 H11 109.6 . . ?
C13 C11 C9 107.8(5) . . ?
C13 C11 H11 109.6 . . ?
C14 C13 C11 119.4(6) . . ?
C14 C13 C18 119.4(6) . . ?
C18 C13 C11 121.2(6) . . ?
C13 C14 H14 120.3 . . ?
C13 C14 C15 119.3(7) . . ?
C15 C14 H14 120.3 . . ?
N16 C15 C14 124.3(7) . . ?
N16 C15 H15 117.9 . . ?
C14 C15 H15 117.9 . . ?
N16 C17 C18 123.8(7) . . ?
N16 C17 C24 117.7(7) . . ?
C24 C17 C18 118.5(7) . . ?
C13 C18 C17 116.6(6) . . ?
C19 C18 C13 124.3(6) . . ?
C19 C18 C17 119.1(7) . . ?
C18 C19 H19 124(4) . . ?
C20 C19 C18 119.7(7) . . ?
C20 C19 H19 114(4) . . ?
O21 C20 C23 113.4(7) . . ?
C19 C20 O21 126.1(7) . . ?
C19 C20 C23 120.5(8) . . ?
O21 C22 H22A 109.5 . . ?
O21 C22 H22B 109.5 . . ?
O21 C22 H22C 109.5 . . ?
H22A C22 H22B 109.5 . . ?
H22A C22 H22C 109.5 . . ?
H22B C22 H22C 109.5 . . ?
C20 C23 H23 119.8 . . ?
C24 C23 C20 120.5(8) . . ?
C24 C23 H23 119.8 . . ?
C17 C24 H24 119.2 . . ?
C23 C24 C17 121.5(7) . . ?
C23 C24 H24 119.2 . . ?
O26 C25 C28 118.1(7) . . ?
O27 C25 O26 123.7(6) . . ?
O27 C25 C28 118.2(7) . . ?
C25 C28 H28A 109.5 . . ?
C25 C28 H28B 109.5 . . ?
C25 C28 C29 110.6(6) . . ?
H28A C28 H28B 108.1 . . ?
C29 C28 H28A 109.5 . . ?
C29 C28 H28B 109.5 . . ?
C28 C29 H29A 109.1 . . ?
C28 C29 H29B 109.1 . . ?
C29 C29 C28 112.6(8) 2_657 . ?
C29 C29 H29A 109.1 2_657 . ?
C29 C29 H29B 109.1 2_657 . ?
H29A C29 H29B 107.8 . . ?

loop_
_geom_bond_atom_site_label_1
_geom_bond_atom_site_label_2
_geom_bond_distance
_geom_bond_site_symmetry_2
_geom_bond_publ_flag
O12 H12 1.06(11) . ?
O12 C11 1.417(8) . ?
O21 C20 1.368(10) . ?
O21 C22 1.410(11) . ?
N1 H1 0.9800 . ?
N1 C2 1.508(10) . ?
N1 C8 1.462(10) . ?
N1 C9 1.541(8) . ?
N16 C15 1.327(11) . ?
N16 C17 1.361(10) . ?
C2 H2A 0.9700 . ?
C2 H2B 0.9700 . ?
C2 C3 1.519(10) . ?
C3 H3 0.9800 . ?
C3 C4 1.471(12) . ?
C3 C6 1.538(11) . ?
C4 H4 0.9300 . ?
C4 C5 1.292(13) . ?
C5 H5A 0.9300 . ?
C5 H5B 0.9300 . ?
C6 H6 0.9800 . ?
C6 C7 1.518(11) . ?
C6 C10 1.532(10) . ?
C7 H7A 0.9700 . ?
C7 H7B 0.9700 . ?
C7 C8 1.539(11) . ?
C8 H8A 0.9700 . ?
C8 H8B 0.9700 . ?
C9 H9 0.9800 . ?
C9 C10 1.498(10) . ?
C9 C11 1.542(10) . ?
C10 H10A 0.9700 . ?
C10 H10B 0.9700 . ?
C11 H11 0.9800 . ?
C11 C13 1.530(9) . ?
C13 C14 1.365(10) . ?
C13 C18 1.415(10) . ?
C14 H14 0.9300 . ?
C14 C15 1.398(10) . ?
C15 H15 0.9300 . ?
C17 C18 1.422(9) . ?
C17 C24 1.400(12) . ?
C18 C19 1.411(11) . ?
C19 H19 1.14(7) . ?
C19 C20 1.345(11) . ?
C20 C23 1.428(11) . ?
C22 H22A 0.9600 . ?
C22 H22B 0.9600 . ?
C22 H22C 0.9600 . ?
C23 H23 0.9300 . ?
C23 C24 1.315(13) . ?
C24 H24 0.9300 . ?
O26 C25 1.271(10) . ?
O27 C25 1.237(10) . ?
C25 C28 1.514(10) . ?
C28 H28A 0.9700 . ?
C28 H28B 0.9700 . ?
C28 C29 1.518(11) . ?
C29 C29 1.517(13) 2_657 ?
C29 H29A 0.9700 . ?
C29 H29B 0.9700 . ?

loop_
_geom_torsion_atom_site_label_1
_geom_torsion_atom_site_label_2
_geom_torsion_atom_site_label_3
_geom_torsion_atom_site_label_4
_geom_torsion
_geom_torsion_site_symmetry_1
_geom_torsion_site_symmetry_2
_geom_torsion_site_symmetry_3
_geom_torsion_site_symmetry_4
_geom_torsion_publ_flag
O12 C11 C13 C14 -16.1(8) . . . . ?
O12 C11 C13 C18 165.0(6) . . . . ?
O21 C20 C23 C24 -176.5(8) . . . . ?
N1 C2 C3 C4 132.8(7) . . . . ?
N1 C2 C3 C6 7.3(8) . . . . ?
N1 C9 C10 C6 2.0(8) . . . . ?
N1 C9 C11 O12 -82.8(7) . . . . ?
N1 C9 C11 C13 156.0(5) . . . . ?
N16 C17 C18 C13 3.0(10) . . . . ?
N16 C17 C18 C19 -177.3(7) . . . . ?
N16 C17 C24 C23 179.9(8) . . . . ?
C2 N1 C8 C7 -65.8(8) . . . . ?
C2 N1 C9 C10 60.9(7) . . . . ?
C2 N1 C9 C11 -170.5(6) . . . . ?
C2 C3 C4 C5 112.2(11) . . . . ?
C2 C3 C6 C7 -64.6(7) . . . . ?
C2 C3 C6 C10 55.4(8) . . . . ?
C3 C6 C7 C8 56.4(8) . . . . ?
C3 C6 C10 C9 -61.9(8) . . . . ?
C4 C3 C6 C7 171.4(6) . . . . ?
C4 C3 C6 C10 -68.5(8) . . . . ?
C6 C3 C4 C5 -126.4(11) . . . . ?
C6 C7 C8 N1 7.8(10) . . . . ?
C7 C6 C10 C9 58.8(9) . . . . ?
C8 N1 C2 C3 57.2(8) . . . . ?
C8 N1 C9 C10 -61.6(7) . . . . ?
C8 N1 C9 C11 67.1(8) . . . . ?
C9 N1 C2 C3 -67.3(7) . . . . ?
C9 N1 C8 C7 55.6(9) . . . . ?
C9 C11 C13 C14 103.0(7) . . . . ?
C9 C11 C13 C18 -76.0(7) . . . . ?
C10 C6 C7 C8 -64.6(9) . . . . ?
C10 C9 C11 O12 40.4(7) . . . . ?
C10 C9 C11 C13 -80.9(7) . . . . ?
C11 C9 C10 C6 -123.1(7) . . . . ?
C11 C13 C14 C15 -177.7(6) . . . . ?
C11 C13 C18 C17 176.1(6) . . . . ?
C11 C13 C18 C19 -3.7(10) . . . . ?
C13 C14 C15 N16 0.6(11) . . . . ?
C13 C18 C19 C20 176.2(7) . . . . ?
C14 C13 C18 C17 -2.9(9) . . . . ?
C14 C13 C18 C19 177.4(7) . . . . ?
C15 N16 C17 C18 -1.2(11) . . . . ?
C15 N16 C17 C24 177.7(7) . . . . ?
C17 N16 C15 C14 -0.6(11) . . . . ?
C17 C18 C19 C20 -3.6(10) . . . . ?
C18 C13 C14 C15 1.2(10) . . . . ?
C18 C17 C24 C23 -1.1(12) . . . . ?
C18 C19 C20 O21 179.2(7) . . . . ?
C18 C19 C20 C23 0.6(11) . . . . ?
C19 C20 C23 C24 2.2(12) . . . . ?
C20 C23 C24 C17 -1.9(13) . . . . ?
C22 O21 C20 C19 1.3(12) . . . . ?
C22 O21 C20 C23 179.9(7) . . . . ?
C24 C17 C18 C13 -176.0(7) . . . . ?
C24 C17 C18 C19 3.8(10) . . . . ?
O26 C25 C28 C29 95.3(9) . . . . ?
O27 C25 C28 C29 -82.5(10) . . . . ?
C25 C28 C29 C29 179.6(5) . . . 2_657 ?
